data_4133412
loop_
_publ_author_name
'O'Brien, Evan S'
'Russell, Jake C.'
'Bartnof, Matthew'
'Christodoulides, Alexander D.'
'Lee, Kihong'
'DeGayner, Jordan A.'
'Paley, Daniel W.'
'McGaughey, Alan J. H.'
'Ong, Wee-Liat'
'Malen, Jonathan A.'
'Zhu, X.-Y.'
'Roy, Xavier'

_publ_section_title
;
 Spontaneous Electronic Band Formation and Switchable Behaviors in a
 Phase-Rich Superatomic Crystal.
;
_journal_issue 46
_journal_name_full 'Journal of the American Chemical Society'
_journal_page_first 15601
_journal_page_last 15605
_journal_paper_doi 10.1021/jacs.8b09905
_journal_volume 140
_journal_year 2018
_chemical_formula_moiety 'C36 H90 Co6 P6 Te8, 2(C70)'
_chemical_formula_sum 'C176 H90 Co6 P6 Te8'
_chemical_formula_weight 3764.67
_space_group_crystal_system trigonal
_space_group_IT_number 164
_space_group_name_Hall '-P 3 2"'
_space_group_name_H-M_alt 'P -3 m 1'
_atom_sites_solution_hydrogens geom
_audit_creation_date 2018-07-25
_audit_creation_method
;
Olex2 1.2
(compiled 2018.05.29 svn.r3510 for OlexSys, GUI svn.r5506)
;
_cell_angle_alpha 90
_cell_angle_beta 90
_cell_angle_gamma 120
_cell_formula_units_Z 1
_cell_length_a 16.6030(8)
_cell_length_b 16.6030(8)
_cell_length_c 12.9455(9)
_cell_measurement_reflns_used 8645
_cell_measurement_temperature 340.3(4)
_cell_measurement_theta_max 28.2860
_cell_measurement_theta_min 3.9810
_cell_volume 3090.5(3)
_computing_cell_refinement 'CrysAlisPro 1.171.38.46 (Rigaku OD, 2015)'
_computing_data_collection 'CrysAlisPro 1.171.38.46 (Rigaku OD, 2015)'
_computing_data_reduction 'CrysAlisPro 1.171.38.46 (Rigaku OD, 2015)'
_computing_molecular_graphics 'Olex2 (Dolomanov et al., 2009)'
_computing_publication_material 'Olex2 (Dolomanov et al., 2009)'
_computing_structure_refinement 'SHELXL-2018/3 (Sheldrick, 2018)'
_diffrn_ambient_environment air
_diffrn_ambient_temperature 340.3(4)
_diffrn_detector 'CCD plate'
_diffrn_detector_area_resol_mean 8.0549
_diffrn_detector_type EosS2
_diffrn_measured_fraction_theta_full 0.995
_diffrn_measured_fraction_theta_max 0.996
_diffrn_measurement_details
;
List of Runs (angles in degrees, time in seconds):

  # Type    Start    End  Width  t~exp~   \w     \q     \k     \f   Frames
--------------------------------------------------------------------------
  1  \w     18.00  60.00   1.00    5.00    --   16.51-110.00  15.00   42
  2  \w     50.00  76.00   1.00    5.00    --   16.51   0.00 -90.00   26
  3  \w     11.00  52.00   1.00    5.00    --  -14.01  57.00-150.00   41
  4  \w    -29.00   1.00   1.00    5.00    --  -14.01 -57.00  90.00   30
  5  \w    -40.00  -7.00   1.00    5.00    --  -14.01 -37.00  30.00   33
  6  \w    -53.00  42.00   1.00    5.00    --   16.51   0.00 -90.00   95
  7  \w      5.00  31.00   1.00    5.00    --  -14.01  57.00 -90.00   26
  8  \w     -9.00  82.00   1.00    5.00    --   16.51  77.00-120.00   91
  9  \w      2.00  76.00   1.00    5.00    --   16.51  57.00 120.00   74
;
_diffrn_measurement_device 'four-circle diffractometer'
_diffrn_measurement_device_type 'SuperNova, Dual, Cu at zero, EosS2'
_diffrn_measurement_method '\w scans'
_diffrn_orient_matrix_type 'CrysAlisPro convention (1999,Acta A55,543-557)'
_diffrn_orient_matrix_UB_11 -0.0127406000
_diffrn_orient_matrix_UB_12 -0.0227030000
_diffrn_orient_matrix_UB_13 0.0485927000
_diffrn_orient_matrix_UB_21 -0.0106783000
_diffrn_orient_matrix_UB_22 -0.0425875000
_diffrn_orient_matrix_UB_23 -0.0240742000
_diffrn_orient_matrix_UB_31 0.0464488000
_diffrn_orient_matrix_UB_32 0.0101556000
_diffrn_orient_matrix_UB_33 0.0078220000
_diffrn_radiation_monochromator mirror
_diffrn_radiation_probe x-ray
_diffrn_radiation_type MoK\a
_diffrn_radiation_wavelength 0.71073
_diffrn_reflns_av_R_equivalents 0.0443
_diffrn_reflns_av_unetI/netI 0.0191
_diffrn_reflns_Laue_measured_fraction_full 0.995
_diffrn_reflns_Laue_measured_fraction_max 0.996
_diffrn_reflns_limit_h_max 19
_diffrn_reflns_limit_h_min -20
_diffrn_reflns_limit_k_max 20
_diffrn_reflns_limit_k_min -19
_diffrn_reflns_limit_l_max 16
_diffrn_reflns_limit_l_min -13
_diffrn_reflns_number 28988
_diffrn_reflns_point_group_measured_fraction_full 0.995
_diffrn_reflns_point_group_measured_fraction_max 0.996
_diffrn_reflns_theta_full 25.242
_diffrn_reflns_theta_max 26.369
_diffrn_reflns_theta_min 3.452
_diffrn_source 'micro-focus sealed X-ray tube'
_diffrn_source_type 'SuperNova (Mo) X-ray Source'
_exptl_absorpt_coefficient_mu 2.779
_exptl_absorpt_correction_T_max 1.000
_exptl_absorpt_correction_T_min 0.399
_exptl_absorpt_correction_type gaussian
_exptl_absorpt_process_details
;
CrysAlisPro 1.171.38.46 (Rigaku Oxford Diffraction, 2015)
Numerical absorption correction based on gaussian integration over
			a multifaceted crystal model
Empirical absorption correction using spherical harmonics,
 implemented in SCALE3 ABSPACK scaling algorithm.
;
_exptl_crystal_colour black
_exptl_crystal_colour_primary black
_exptl_crystal_density_diffrn 2.023
_exptl_crystal_description block
_exptl_crystal_F_000 1814
_exptl_crystal_size_max 0.346
_exptl_crystal_size_mid 0.186
_exptl_crystal_size_min 0.151
_refine_diff_density_max 0.899
_refine_diff_density_min -0.698
_refine_diff_density_rms 0.137
_refine_ls_extinction_method none
_refine_ls_goodness_of_fit_ref 1.071
_refine_ls_hydrogen_treatment constr
_refine_ls_matrix_type full
_refine_ls_number_parameters 86
_refine_ls_number_reflns 2342
_refine_ls_number_restraints 39
_refine_ls_restrained_S_all 1.094
_refine_ls_R_factor_all 0.0728
_refine_ls_R_factor_gt 0.0608
_refine_ls_shift/su_max 0.032
_refine_ls_shift/su_mean 0.002
_refine_ls_structure_factor_coef Fsqd
_refine_ls_weighting_details 'w=1/[\s^2^(Fo^2^)+(0.1042P)^2^+9.0281P] where P=(Fo^2^+2Fc^2^)/3'
_refine_ls_weighting_scheme calc
_refine_ls_wR_factor_gt 0.1801
_refine_ls_wR_factor_ref 0.1922
_reflns_Friedel_coverage 0.000
_reflns_number_gt 1869
_reflns_number_total 2342
_reflns_threshold_expression 'I > 2\s(I)'
_cod_data_source_file ja8b09905_si_002.cif
_cod_data_source_block CoTe-C70-340
_cod_original_cell_volume 3090.4(4)
_cod_database_code 4133412
_shelx_shelxl_version_number 2018/3
_chemical_oxdiff_formula 'Co6 Te8 P6 C176 H90'
_shelx_space_group_comment
;
The symmetry employed for this shelxl refinement is uniquely defined
by the following loop, which should always be used as a source of
symmetry information in preference to the above space-group names.
They are only intended as comments.
;
_reflns_odcompleteness_completeness 99.57
_reflns_odcompleteness_iscentric 1
_reflns_odcompleteness_theta 26.32
_olex2_refinement_description
;
1. Fixed Uiso
 At 1.2 times of:
  All C(H,H) groups
 At 1.5 times of:
  All C(H,H,H) groups
2. Restrained distances
 C1-C2 = C3-C4 = C5-C6
 1.54 with sigma of 0.02
 P1-C1 = P1-C3 = P1-C5
 1.82 with sigma of 0.02
 P1-C2 = P1-C4 = P1-C6
 2.85 with sigma of 0.04
3. Rigid body (RIGU) restrains
 P1, C1, C2, C3, C4, C5, C6
 with sigma for 1-2 distances of 0.004 and sigma for 1-3 distances of 0.004
4. Others
 Uiso(C1)=Uiso(C2)=Uiso(C3)=Uiso(C4)=Uiso(C5)=Uiso(C6)=Uiso(C7)=Uiso(C8)=
 Uiso(C9)=Uiso(C10)=Uiso(C11)=Uiso(C12)=Uiso(C13)=Uiso(C14)=Uiso(C15)=Uiso(C16)=
 Uiso(C17)=Uiso(C18)=Uiso(C19)=Uiso(C20)=Uiso(C21)=Uiso(C22)=Uiso(C23)=
 Uiso(C24)=Uiso(C25)=Uiso(C26)=Uiso(C27)=Uiso(C28)=Uiso(C29)=Uiso(C30)=
 Uiso(C31)=Uiso(C32)=Uiso(C33)=Uiso(C34)=Uiso(C35)=Uiso(C36)=Uiso(C37)=
 Uiso(C38)=Uiso(C39)=Uiso(C40)=Uiso(C41)=Uiso(C42)=Uiso(C43)=Uiso(C44)=
 Uiso(C45)=Uiso(C46)=Uiso(C47)=Uiso(C48)=Uiso(C49)=Uiso(C50)=Uiso(C51)=
 Uiso(C52)=Uiso(C53)=Uiso(C54)=Uiso(C55)=Uiso(C56)=Uiso(C57)=Uiso(C58)=
 Uiso(C59)=Uiso(C60)=Uiso(C61)=Uiso(C62)=Uiso(C63)=Uiso(C64)=Uiso(C65)=
 Uiso(C66)=Uiso(C67)=Uiso(C68)=Uiso(C69)=Uiso(C70)=FVAR(1)
 Fixed Sof: C1(0.5) H1A(0.5) H1B(0.5) C2(0.5) H2A(0.5) H2B(0.5) H2C(0.5)
 C3(0.5) H3A(0.5) H3B(0.5) C4(0.5) H4A(0.5) H4B(0.5) H4C(0.5) C5(0.5) H5A(0.5)
 H5B(0.5) C6(0.5) H6A(0.5) H6B(0.5) H6C(0.5) C1(0.16667) C2(0.16667)
 C3(0.16667) C4(0.16667) C5(0.16667) C6(0.16667) C7(0.16667) C8(0.16667)
 C9(0.16667) C10(0.16667) C11(0.16667) C12(0.16667) C13(0.16667) C14(0.16667)
 C15(0.16667) C16(0.16667) C17(0.16667) C18(0.16667) C19(0.16667) C20(0.16667)
 C21(0.16667) C22(0.16667) C23(0.16667) C24(0.16667) C25(0.16667) C26(0.16667)
 C27(0.16667) C28(0.16667) C29(0.16667) C30(0.16667) C31(0.16667) C32(0.16667)
 C33(0.16667) C34(0.16667) C35(0.16667) C36(0.16667) C37(0.16667) C38(0.16667)
 C39(0.16667) C40(0.16667) C41(0.16667) C42(0.16667) C43(0.16667) C44(0.16667)
 C45(0.16667) C46(0.16667) C47(0.16667) C48(0.16667) C49(0.16667) C50(0.16667)
 C51(0.16667) C52(0.16667) C53(0.16667) C54(0.16667) C55(0.16667) C56(0.16667)
 C57(0.16667) C58(0.16667) C59(0.16667) C60(0.16667) C61(0.16667) C62(0.16667)
 C63(0.16667) C64(0.16667) C65(0.16667) C66(0.16667) C67(0.16667) C68(0.16667)
 C69(0.16667) C70(0.16667)
5.a Secondary CH2 refined with riding coordinates:
 C1(H1A,H1B), C3(H3A,H3B), C5(H5A,H5B)
5.b Idealised Me refined as rotating group:
 C2(H2A,H2B,H2C), C4(H4A,H4B,H4C), C6(H6A,H6B,H6C)
;
_olex2_submission_special_instructions 'No special instructions were received'
_oxdiff_exptl_absorpt_empirical_details
;
Empirical correction (ABSPACK) includes:
- Absorption correction using spherical harmonics
- Frame scaling
;
_oxdiff_exptl_absorpt_empirical_full_max 1.196
_oxdiff_exptl_absorpt_empirical_full_min 0.839

loop_
_space_group_symop_operation_xyz
'x, y, z'
'-y, x-y, z'
'-x+y, -x, z'
'y, x, -z'
'x-y, -y, -z'
'-x, -x+y, -z'
'-x, -y, -z'
'y, -x+y, -z'
'x-y, x, -z'
'-y, -x, z'
'-x+y, y, z'
'x, x-y, z'

loop_
_atom_site_label
_atom_site_type_symbol
_atom_site_fract_x
_atom_site_fract_y
_atom_site_fract_z
_atom_site_U_iso_or_equiv
_atom_site_adp_type
_atom_site_occupancy
_atom_site_site_symmetry_order
_atom_site_calc_flag
_atom_site_refinement_flags_posn
_atom_site_refinement_flags_adp
_atom_site_refinement_flags_occupancy
_atom_site_disorder_assembly
_atom_site_disorder_group
Te1 Te 0.09924(2) 0.90076(2) 0.41683(5) 0.0612(3) Uani 1 2 d S T P . .
Te2 Te 0.000000 1.000000 0.72586(9) 0.0651(4) Uani 1 6 d S T P . .
Co1 Co 0.06506(5) 0.93494(5) 0.59469(10) 0.0601(4) Uani 1 2 d S T P A .
P1 P 0.12909(12) 0.87091(12) 0.6841(3) 0.0977(11) Uani 1 2 d DS TU P . .
C1 C 0.0857(14) 0.7474(10) 0.6336(18) 0.075(5) Uani 0.5 1 d D U . A -1
H1A H 0.018448 0.713649 0.639946 0.090 Uiso 0.5 1 calc R . . A -1
H1B H 0.099694 0.752286 0.560327 0.090 Uiso 0.5 1 calc R . . A -1
C2 C 0.1214(12) 0.6864(10) 0.6818(16) 0.088(5) Uani 0.5 1 d D U . A -1
H2A H 0.180918 0.702893 0.652759 0.132 Uiso 0.5 1 calc GR . . A -1
H2B H 0.078180 0.622110 0.667606 0.132 Uiso 0.5 1 calc GR . . A -1
H2C H 0.127460 0.696075 0.755167 0.132 Uiso 0.5 1 calc GR . . A -1
C3 C 0.0715(15) 0.8284(14) 0.8152(12) 0.105(5) Uani 0.5 1 d D U . A -1
H3A H 0.005717 0.808082 0.810723 0.126 Uiso 0.5 1 calc R . . A -1
H3B H 0.078119 0.776490 0.838346 0.126 Uiso 0.5 1 calc R . . A -1
C4 C 0.120(2) 0.910(2) 0.8912(14) 0.135(12) Uani 0.5 1 d D U . A -1
H4A H 0.160560 0.965615 0.853966 0.202 Uiso 0.5 1 calc GR . . A -1
H4B H 0.154835 0.896788 0.940377 0.202 Uiso 0.5 1 calc GR . . A -1
H4C H 0.073574 0.918213 0.926803 0.202 Uiso 0.5 1 calc GR . . A -1
C5 C 0.2436(10) 0.9115(13) 0.7085(16) 0.091(5) Uani 0.5 1 d D U . A -1
H5A H 0.271170 0.972592 0.740079 0.110 Uiso 0.5 1 calc R . . A -1
H5B H 0.250572 0.870023 0.755715 0.110 Uiso 0.5 1 calc R . . A -1
C6 C 0.2918(14) 0.9171(19) 0.6068(16) 0.102(7) Uani 0.5 1 d D U . A -1
H6A H 0.283965 0.957684 0.560350 0.152 Uiso 0.5 1 calc GR . . A -1
H6B H 0.265015 0.856124 0.576894 0.152 Uiso 0.5 1 calc GR . . A -1
H6C H 0.356894 0.940888 0.618979 0.152 Uiso 0.5 1 calc GR . . A -1
C1_1 C -0.2314(10) 0.4436(12) 0.5440(7) 0.115(2) Uiso 0.1667 1 d . . . B -1
C2_1 C -0.3291(10) 0.4130(11) 0.5298(6) 0.115(2) Uiso 0.1667 1 d . . . B -1
C3_1 C -0.3491(10) 0.4781(10) 0.5819(8) 0.115(2) Uiso 0.1667 1 d . . . B -1
C4_1 C -0.2637(10) 0.5491(9) 0.6287(10) 0.115(2) Uiso 0.1667 1 d . . . B -1
C5_1 C -0.1912(10) 0.5276(10) 0.6053(9) 0.115(2) Uiso 0.1667 1 d . . . B -1
C6_1 C -0.2030(10) 0.3791(12) 0.5614(6) 0.115(2) Uiso 0.1667 1 d . . . B -1
C7_1 C -0.2709(11) 0.2808(12) 0.5644(6) 0.115(2) Uiso 0.1667 1 d . . . B -1
C8_1 C -0.3642(10) 0.2520(11) 0.5503(6) 0.115(2) Uiso 0.1667 1 d . . . B -1
C9_1 C -0.3941(10) 0.3186(11) 0.5320(6) 0.115(2) Uiso 0.1667 1 d . . . B -1
C10_1 C -0.4805(9) 0.2855(10) 0.5870(7) 0.115(2) Uiso 0.1667 1 d . . . B -1
C11_1 C -0.4999(9) 0.3477(10) 0.6365(8) 0.115(2) Uiso 0.1667 1 d . . . B -1
C12_1 C -0.4330(10) 0.4461(10) 0.6347(9) 0.115(2) Uiso 0.1667 1 d . . . B -1
C13_1 C -0.4347(10) 0.4828(9) 0.7344(10) 0.115(2) Uiso 0.1667 1 d . . . B -1
C14_1 C -0.3528(11) 0.5509(8) 0.7788(11) 0.115(2) Uiso 0.1667 1 d . . . B -1
C15_1 C -0.2660(10) 0.5846(7) 0.7249(11) 0.115(2) Uiso 0.1667 1 d . . . B -1
C16_1 C -0.1965(10) 0.6002(7) 0.8015(11) 0.115(2) Uiso 0.1667 1 d . . . B -1
C17_1 C -0.1272(9) 0.5801(8) 0.7787(11) 0.115(2) Uiso 0.1667 1 d . . . B -1
C18_1 C -0.1246(8) 0.5430(10) 0.6789(10) 0.115(2) Uiso 0.1667 1 d . . . B -1
C19_1 C -0.0952(8) 0.4757(11) 0.6957(9) 0.115(2) Uiso 0.1667 1 d . . . B -1
C20_1 C -0.1343(9) 0.3950(12) 0.6379(8) 0.115(2) Uiso 0.1667 1 d . . . B -1
C21_1 C -0.1581(9) 0.3076(12) 0.6876(8) 0.115(2) Uiso 0.1667 1 d . . . B -1
C22_1 C -0.2428(11) 0.2370(11) 0.6413(8) 0.115(2) Uiso 0.1667 1 d . . . B -1
C23_1 C -0.4326(10) 0.1778(9) 0.6134(8) 0.115(2) Uiso 0.1667 1 d . . . B -1
C24_1 C -0.5041(9) 0.1982(9) 0.6362(8) 0.115(2) Uiso 0.1667 1 d . . . B -1
C25_1 C -0.5435(8) 0.3252(10) 0.7373(9) 0.115(2) Uiso 0.1667 1 d . . . B -1
C26_1 C -0.5032(9) 0.4082(9) 0.7972(9) 0.115(2) Uiso 0.1667 1 d . . . B -1
C27_1 C -0.3368(10) 0.5468(7) 0.8873(10) 0.115(2) Uiso 0.1667 1 d . . . B -1
C28_1 C -0.2401(10) 0.5776(7) 0.9017(11) 0.115(2) Uiso 0.1667 1 d . . . B -1
C29_1 C -0.0991(8) 0.5365(9) 0.8562(10) 0.115(2) Uiso 0.1667 1 d . . . B -1
C30_1 C -0.0799(7) 0.4716(10) 0.8048(9) 0.115(2) Uiso 0.1667 1 d . . . B -1
C31_1 C -0.0971(8) 0.3879(11) 0.8540(8) 0.115(2) Uiso 0.1667 1 d . . . B -1
C32_1 C -0.1379(9) 0.3033(11) 0.7922(8) 0.115(2) Uiso 0.1667 1 d . . . B -1
C33_1 C -0.3085(11) 0.1606(10) 0.6993(9) 0.115(2) Uiso 0.1667 1 d . . . B -1
C34_1 C -0.4072(11) 0.1297(8) 0.6849(9) 0.115(2) Uiso 0.1667 1 d . . . B -1
C35_1 C -0.5529(8) 0.1716(8) 0.7313(9) 0.115(2) Uiso 0.1667 1 d . . . B -1
C36_1 C -0.5735(7) 0.2373(9) 0.7842(9) 0.115(2) Uiso 0.1667 1 d . . . B -1
C37_1 C -0.4922(9) 0.4064(9) 0.9052(9) 0.115(2) Uiso 0.1667 1 d . . . B -1
C38_1 C -0.4054(10) 0.4775(8) 0.9524(9) 0.115(2) Uiso 0.1667 1 d . . . B -1
C39_1 C -0.2099(9) 0.5399(8) 0.9810(9) 0.115(2) Uiso 0.1667 1 d . . . B -1
C40_1 C -0.1363(8) 0.5189(9) 0.9573(9) 0.115(2) Uiso 0.1667 1 d . . . B -1
C41_1 C -0.3505(11) 0.1455(10) 1.0556(9) 0.115(2) Uiso 0.1667 1 d . . . B -1
C42_1 C -0.4480(11) 0.1146(9) 1.0422(10) 0.115(2) Uiso 0.1667 1 d . . . B -1
C43_1 C -0.4678(10) 0.1801(10) 1.0939(8) 0.115(2) Uiso 0.1667 1 d . . . B -1
C44_1 C -0.3826(10) 0.2510(11) 1.1401(6) 0.115(2) Uiso 0.1667 1 d . . . B -1
C45_1 C -0.3097(11) 0.2300(11) 1.1172(7) 0.115(2) Uiso 0.1667 1 d . . . B -1
C46_1 C -0.3004(12) 0.1367(9) 0.9762(10) 0.115(2) Uiso 0.1667 1 d . . . B -1
C47_1 C -0.3442(12) 0.0974(8) 0.8785(11) 0.115(2) Uiso 0.1667 1 d . . . B -1
C48_1 C -0.4376(11) 0.0678(7) 0.8650(11) 0.115(2) Uiso 0.1667 1 d . . . B -1
C49_1 C -0.4904(11) 0.0761(7) 0.9484(11) 0.115(2) Uiso 0.1667 1 d . . . B -1
C50_1 C -0.5538(9) 0.1021(7) 0.9023(11) 0.115(2) Uiso 0.1667 1 d . . . B -1
C51_1 C -0.5728(8) 0.1643(9) 0.9526(10) 0.115(2) Uiso 0.1667 1 d . . . B -1
C52_1 C -0.5294(9) 0.2040(10) 1.0499(9) 0.115(2) Uiso 0.1667 1 d . . . B -1
C53_1 C -0.5080(9) 0.2993(10) 1.0491(8) 0.115(2) Uiso 0.1667 1 d . . . B -1
C54_1 C -0.4262(10) 0.3674(10) 1.0934(7) 0.115(2) Uiso 0.1667 1 d . . . B -1
C55_1 C -0.3626(10) 0.3428(11) 1.1405(6) 0.115(2) Uiso 0.1667 1 d . . . B -1
C56_1 C -0.2698(10) 0.4168(10) 1.1164(6) 0.115(2) Uiso 0.1667 1 d . . . B -1
C57_1 C -0.2002(9) 0.3963(11) 1.0943(7) 0.115(2) Uiso 0.1667 1 d . . . B -1
C58_1 C -0.2207(10) 0.3013(11) 1.0947(7) 0.115(2) Uiso 0.1667 1 d . . . B -1
C59_1 C -0.1688(10) 0.2919(11) 1.0113(8) 0.115(2) Uiso 0.1667 1 d . . . B -1
C60_1 C -0.2070(11) 0.2118(11) 0.9529(9) 0.115(2) Uiso 0.1667 1 d . . . B -1
C61_1 C -0.1947(11) 0.2166(11) 0.8429(9) 0.115(2) Uiso 0.1667 1 d . . . B -1
C62_1 C -0.2788(11) 0.1466(9) 0.7959(10) 0.115(2) Uiso 0.1667 1 d . . . B -1
C63_1 C -0.4687(11) 0.0872(7) 0.7688(11) 0.115(2) Uiso 0.1667 1 d . . . B -1
C64_1 C -0.5407(9) 0.1078(7) 0.7921(11) 0.115(2) Uiso 0.1667 1 d . . . B -1
C65_1 C -0.5796(7) 0.2342(9) 0.8923(9) 0.115(2) Uiso 0.1667 1 d . . . B -1
C66_1 C -0.5397(8) 0.3173(10) 0.9533(9) 0.115(2) Uiso 0.1667 1 d . . . B -1
C67_1 C -0.3731(10) 0.4562(9) 1.0426(8) 0.115(2) Uiso 0.1667 1 d . . . B -1
C68_1 C -0.2768(10) 0.4868(9) 1.0575(8) 0.115(2) Uiso 0.1667 1 d . . . B -1
C69_1 C -0.1357(8) 0.4452(10) 1.0123(8) 0.115(2) Uiso 0.1667 1 d . . . B -1
C70_1 C -0.1159(8) 0.3811(11) 0.9602(8) 0.115(2) Uiso 0.1667 1 d . . . B -1

loop_
_atom_site_aniso_label
_atom_site_aniso_U_11
_atom_site_aniso_U_22
_atom_site_aniso_U_33
_atom_site_aniso_U_23
_atom_site_aniso_U_13
_atom_site_aniso_U_12
Te1 0.0566(4) 0.0566(4) 0.0740(5) -0.00114(13) 0.00114(13) 0.0311(3)
Te2 0.0669(5) 0.0669(5) 0.0615(7) 0.000 0.000 0.0335(2)
Co1 0.0565(6) 0.0565(6) 0.0659(8) 0.0020(3) -0.0020(3) 0.0273(6)
P1 0.126(2) 0.126(2) 0.079(2) 0.0093(8) -0.0093(8) 0.092(3)
C1 0.067(9) 0.060(11) 0.103(14) 0.013(9) -0.006(10) 0.035(8)
C2 0.080(10) 0.064(9) 0.131(15) 0.010(9) -0.016(10) 0.045(8)
C3 0.147(15) 0.119(14) 0.075(10) 0.012(8) -0.005(10) 0.087(12)
C4 0.17(3) 0.19(3) 0.077(10) -0.029(17) -0.052(18) 0.11(3)
C5 0.090(11) 0.077(11) 0.100(12) -0.001(10) -0.026(9) 0.036(9)
C6 0.070(14) 0.105(15) 0.110(13) 0.007(12) -0.015(10) 0.029(13)

loop_
_atom_type_symbol
_atom_type_description
_atom_type_scat_dispersion_real
_atom_type_scat_dispersion_imag
_atom_type_scat_source
C C 0.0033 0.0016 'International Tables Vol C Tables 4.2.6.8 and 6.1.1.4'
Co Co 0.3494 0.9721 'International Tables Vol C Tables 4.2.6.8 and 6.1.1.4'
P P 0.1023 0.0942 'International Tables Vol C Tables 4.2.6.8 and 6.1.1.4'
Te Te -0.5308 1.6751 'International Tables Vol C Tables 4.2.6.8 and 6.1.1.4'
H H 0.0000 0.0000 'International Tables Vol C Tables 4.2.6.8 and 6.1.1.4'

loop_
_exptl_crystal_face_index_h
_exptl_crystal_face_index_k
_exptl_crystal_face_index_l
_exptl_crystal_face_perp_dist
0 16 11 0.1445
9 10 10 0.1435
20 -1 6 0.1362
20 -18 -6 0.0927
-2 -15 -11 0.1429
-21 17 5 0.0744
23 -7 -1 0.1426
-2 3 -18 0.0815
-19 7 -10 0.1197
-22 6 3 0.1364
1 -3 18 0.0652
0 16 -12 0.0895
2 -16 12 0.0968
15 -10 -13 0.0928
20 -20 -2 0.0913
3 -9 -17 0.1067
14 -2 14 0.1115
1 20 1 0.1340

loop_
_geom_angle_atom_site_label_1
_geom_angle_atom_site_label_2
_geom_angle_atom_site_label_3
_geom_angle
_geom_angle_site_symmetry_1
_geom_angle_site_symmetry_3
Co1 Te1 Co1 75.83(5) . 8_456
Co1 Te1 Co1 75.83(5) . 9_666
Co1 Te1 Co1 80.20(6) 8_456 9_666
Co1 Te2 Co1 79.78(6) 3_465 .
Co1 Te2 Co1 79.78(6) 2_675 .
Co1 Te2 Co1 79.78(6) 3_465 2_675
Te1 Co1 Te1 90.84(3) . 8_456
Te1 Co1 Te1 158.54(6) 8_456 9_666
Te1 Co1 Te1 90.84(3) . 9_666
Te1 Co1 Te2 84.79(3) 8_456 .
Te1 Co1 Te2 155.34(7) . .
Te1 Co1 Te2 84.79(3) 9_666 .
P1 Co1 Te1 100.43(3) . 8_456
P1 Co1 Te1 99.02(11) . .
P1 Co1 Te1 100.43(3) . 9_666
P1 Co1 Te2 105.63(11) . .
C1 P1 Co1 109.1(6) . .
C1 P1 C3 93.3(9) . .
C3 P1 Co1 112.2(7) . .
C5 P1 Co1 128.9(7) . .
C5 P1 C1 103.6(9) . .
C5 P1 C3 103.7(10) . .
P1 C1 H1A 107.3 . .
P1 C1 H1B 107.3 . .
H1A C1 H1B 106.9 . .
C2 C1 P1 120.2(13) . .
C2 C1 H1A 107.3 . .
C2 C1 H1B 107.3 . .
C1 C2 H2A 109.5 . .
C1 C2 H2B 109.5 . .
C1 C2 H2C 109.5 . .
H2A C2 H2B 109.5 . .
H2A C2 H2C 109.5 . .
H2B C2 H2C 109.5 . .
P1 C3 H3A 110.2 . .
P1 C3 H3B 110.2 . .
H3A C3 H3B 108.5 . .
C4 C3 P1 107.6(13) . .
C4 C3 H3A 110.2 . .
C4 C3 H3B 110.2 . .
C3 C4 H4A 109.5 . .
C3 C4 H4B 109.5 . .
C3 C4 H4C 109.5 . .
H4A C4 H4B 109.5 . .
H4A C4 H4C 109.5 . .
H4B C4 H4C 109.5 . .
P1 C5 H5A 110.0 . .
P1 C5 H5B 110.0 . .
H5A C5 H5B 108.4 . .
C6 C5 P1 108.3(13) . .
C6 C5 H5A 110.0 . .
C6 C5 H5B 110.0 . .
C5 C6 H6A 109.5 . .
C5 C6 H6B 109.5 . .
C5 C6 H6C 109.5 . .
H6A C6 H6B 109.5 . .
H6A C6 H6C 109.5 . .
H6B C6 H6C 109.5 . .
C5_1 C1_1 C2_1 107.7 . .
C6_1 C1_1 C2_1 120.2 . .
C6_1 C1_1 C5_1 119.0 . .
C3_1 C2_1 C1_1 108.3 . .
C9_1 C2_1 C1_1 119.7 . .
C9_1 C2_1 C3_1 119.7 . .
C2_1 C3_1 C4_1 107.9 . .
C12_1 C3_1 C2_1 120.1 . .
C12_1 C3_1 C4_1 119.3 . .
C3_1 C4_1 C5_1 107.9 . .
C15_1 C4_1 C3_1 119.9 . .
C15_1 C4_1 C5_1 119.8 . .
C1_1 C5_1 C4_1 108.2 . .
C18_1 C5_1 C1_1 119.8 . .
C18_1 C5_1 C4_1 119.7 . .
C1_1 C6_1 C7_1 120.0 . .
C1_1 C6_1 C20_1 121.1 . .
C20_1 C6_1 C7_1 106.8 . .
C8_1 C7_1 C6_1 119.5 . .
C8_1 C7_1 C22_1 120.3 . .
C22_1 C7_1 C6_1 108.8 . .
C7_1 C8_1 C9_1 120.8 . .
C7_1 C8_1 C23_1 119.2 . .
C9_1 C8_1 C23_1 108.8 . .
C2_1 C9_1 C8_1 119.8 . .
C2_1 C9_1 C10_1 120.2 . .
C8_1 C9_1 C10_1 106.6 . .
C9_1 C10_1 C24_1 108.6 . .
C11_1 C10_1 C9_1 120.3 . .
C11_1 C10_1 C24_1 119.7 . .
C10_1 C11_1 C12_1 120.1 . .
C10_1 C11_1 C25_1 120.0 . .
C12_1 C11_1 C25_1 108.0 . .
C3_1 C12_1 C11_1 119.7 . .
C3_1 C12_1 C13_1 120.5 . .
C13_1 C12_1 C11_1 107.3 . .
C12_1 C13_1 C26_1 108.5 . .
C14_1 C13_1 C12_1 120.0 . .
C14_1 C13_1 C26_1 119.9 . .
C13_1 C14_1 C15_1 120.0 . .
C13_1 C14_1 C27_1 119.7 . .
C27_1 C14_1 C15_1 108.6 . .
C4_1 C15_1 C14_1 120.4 . .
C4_1 C15_1 C16_1 120.2 . .
C14_1 C15_1 C16_1 107.0 . .
C17_1 C16_1 C15_1 119.8 . .
C17_1 C16_1 C28_1 120.0 . .
C28_1 C16_1 C15_1 108.7 . .
C16_1 C17_1 C18_1 120.1 . .
C16_1 C17_1 C29_1 119.3 . .
C18_1 C17_1 C29_1 108.8 . .
C5_1 C18_1 C17_1 120.3 . .
C5_1 C18_1 C19_1 120.7 . .
C17_1 C18_1 C19_1 106.8 . .
C18_1 C19_1 C30_1 108.7 . .
C20_1 C19_1 C18_1 119.6 . .
C20_1 C19_1 C30_1 119.5 . .
C6_1 C20_1 C21_1 109.2 . .
C19_1 C20_1 C6_1 119.9 . .
C19_1 C20_1 C21_1 119.5 . .
C22_1 C21_1 C20_1 107.4 . .
C32_1 C21_1 C20_1 121.7 . .
C32_1 C21_1 C22_1 121.5 . .
C21_1 C22_1 C7_1 107.9 . .
C33_1 C22_1 C7_1 121.5 . .
C33_1 C22_1 C21_1 121.0 . .
C24_1 C23_1 C8_1 108.0 . .
C34_1 C23_1 C8_1 121.4 . .
C34_1 C23_1 C24_1 121.3 . .
C23_1 C24_1 C10_1 107.9 . .
C35_1 C24_1 C10_1 121.4 . .
C35_1 C24_1 C23_1 121.5 . .
C26_1 C25_1 C11_1 108.0 . .
C36_1 C25_1 C11_1 121.5 . .
C36_1 C25_1 C26_1 121.0 . .
C25_1 C26_1 C13_1 108.2 . .
C37_1 C26_1 C13_1 121.4 . .
C37_1 C26_1 C25_1 121.5 . .
C28_1 C27_1 C14_1 108.2 . .
C38_1 C27_1 C14_1 121.7 . .
C38_1 C27_1 C28_1 120.9 . .
C27_1 C28_1 C16_1 107.6 . .
C39_1 C28_1 C16_1 121.7 . .
C39_1 C28_1 C27_1 121.2 . .
C30_1 C29_1 C17_1 107.7 . .
C40_1 C29_1 C17_1 122.0 . .
C40_1 C29_1 C30_1 120.9 . .
C29_1 C30_1 C19_1 107.9 . .
C31_1 C30_1 C19_1 122.1 . .
C31_1 C30_1 C29_1 121.0 . .
C30_1 C31_1 C32_1 117.8 . .
C70_1 C31_1 C30_1 116.5 . .
C70_1 C31_1 C32_1 118.9 . .
C21_1 C32_1 C31_1 119.2 . .
C21_1 C32_1 C61_1 116.1 . .
C61_1 C32_1 C31_1 118.3 . .
C22_1 C33_1 C34_1 118.4 . .
C22_1 C33_1 C62_1 116.5 . .
C62_1 C33_1 C34_1 118.7 . .
C23_1 C34_1 C33_1 118.9 . .
C63_1 C34_1 C23_1 116.0 . .
C63_1 C34_1 C33_1 118.6 . .
C24_1 C35_1 C36_1 118.9 . .
C64_1 C35_1 C24_1 116.3 . .
C64_1 C35_1 C36_1 118.2 . .
C25_1 C36_1 C35_1 118.2 . .
C65_1 C36_1 C25_1 116.5 . .
C65_1 C36_1 C35_1 118.6 . .
C26_1 C37_1 C38_1 118.8 . .
C26_1 C37_1 C66_1 116.4 . .
C66_1 C37_1 C38_1 117.8 . .
C27_1 C38_1 C37_1 118.2 . .
C67_1 C38_1 C27_1 116.4 . .
C67_1 C38_1 C37_1 119.4 . .
C28_1 C39_1 C40_1 118.4 . .
C28_1 C39_1 C68_1 116.1 . .
C68_1 C39_1 C40_1 119.1 . .
C29_1 C40_1 C39_1 118.4 . .
C29_1 C40_1 C69_1 116.8 . .
C69_1 C40_1 C39_1 117.9 . .
C42_1 C41_1 C45_1 107.9 . .
C46_1 C41_1 C42_1 120.2 . .
C46_1 C41_1 C45_1 119.9 . .
C41_1 C42_1 C43_1 108.3 . .
C49_1 C42_1 C41_1 119.3 . .
C49_1 C42_1 C43_1 119.8 . .
C44_1 C43_1 C42_1 107.8 . .
C52_1 C43_1 C42_1 120.0 . .
C52_1 C43_1 C44_1 119.9 . .
C43_1 C44_1 C45_1 108.4 . .
C55_1 C44_1 C43_1 119.7 . .
C55_1 C44_1 C45_1 119.7 . .
C44_1 C45_1 C41_1 107.6 . .
C58_1 C45_1 C41_1 119.4 . .
C58_1 C45_1 C44_1 120.1 . .
C41_1 C46_1 C47_1 120.6 . .
C41_1 C46_1 C60_1 120.4 . .
C47_1 C46_1 C60_1 106.6 . .
C46_1 C47_1 C62_1 109.0 . .
C48_1 C47_1 C46_1 119.6 . .
C48_1 C47_1 C62_1 119.9 . .
C47_1 C48_1 C49_1 119.9 . .
C47_1 C48_1 C63_1 119.4 . .
C49_1 C48_1 C63_1 108.8 . .
C42_1 C49_1 C48_1 120.4 . .
C42_1 C49_1 C50_1 120.0 . .
C48_1 C49_1 C50_1 106.7 . .
C51_1 C50_1 C49_1 119.9 . .
C51_1 C50_1 C64_1 120.0 . .
C64_1 C50_1 C49_1 108.6 . .
C50_1 C51_1 C52_1 120.3 . .
C50_1 C51_1 C65_1 118.9 . .
C52_1 C51_1 C65_1 109.1 . .
C43_1 C52_1 C51_1 120.0 . .
C43_1 C52_1 C53_1 120.3 . .
C51_1 C52_1 C53_1 106.8 . .
C54_1 C53_1 C52_1 119.8 . .
C54_1 C53_1 C66_1 120.0 . .
C66_1 C53_1 C52_1 108.7 . .
C53_1 C54_1 C55_1 120.2 . .
C53_1 C54_1 C67_1 119.6 . .
C55_1 C54_1 C67_1 108.7 . .
C44_1 C55_1 C54_1 120.1 . .
C44_1 C55_1 C56_1 120.0 . .
C54_1 C55_1 C56_1 106.8 . .
C57_1 C56_1 C55_1 120.0 . .
C57_1 C56_1 C68_1 120.0 . .
C68_1 C56_1 C55_1 108.6 . .
C56_1 C57_1 C58_1 120.0 . .
C56_1 C57_1 C69_1 119.4 . .
C69_1 C57_1 C58_1 108.8 . .
C45_1 C58_1 C57_1 120.2 . .
C45_1 C58_1 C59_1 120.5 . .
C59_1 C58_1 C57_1 106.9 . .
C58_1 C59_1 C70_1 108.7 . .
C60_1 C59_1 C58_1 120.3 . .
C60_1 C59_1 C70_1 119.2 . .
C59_1 C60_1 C46_1 119.5 . .
C59_1 C60_1 C61_1 120.4 . .
C61_1 C60_1 C46_1 108.4 . .
C32_1 C61_1 C60_1 121.2 . .
C32_1 C61_1 C62_1 120.6 . .
C62_1 C61_1 C60_1 108.8 . .
C33_1 C62_1 C47_1 121.5 . .
C33_1 C62_1 C61_1 121.6 . .
C61_1 C62_1 C47_1 107.2 . .
C34_1 C63_1 C48_1 121.6 . .
C34_1 C63_1 C64_1 121.6 . .
C64_1 C63_1 C48_1 107.8 . .
C35_1 C64_1 C50_1 121.8 . .
C35_1 C64_1 C63_1 120.8 . .
C63_1 C64_1 C50_1 108.0 . .
C36_1 C65_1 C51_1 122.2 . .
C36_1 C65_1 C66_1 121.6 . .
C66_1 C65_1 C51_1 106.9 . .
C37_1 C66_1 C53_1 121.6 . .
C37_1 C66_1 C65_1 120.6 . .
C65_1 C66_1 C53_1 108.5 . .
C38_1 C67_1 C54_1 121.4 . .
C38_1 C67_1 C68_1 121.6 . .
C68_1 C67_1 C54_1 107.8 . .
C39_1 C68_1 C56_1 121.1 . .
C39_1 C68_1 C67_1 121.1 . .
C67_1 C68_1 C56_1 108.2 . .
C40_1 C69_1 C57_1 122.1 . .
C40_1 C69_1 C70_1 120.6 . .
C70_1 C69_1 C57_1 108.2 . .
C31_1 C70_1 C59_1 121.7 . .
C31_1 C70_1 C69_1 121.8 . .
C69_1 C70_1 C59_1 107.4 . .

loop_
_geom_bond_atom_site_label_1
_geom_bond_atom_site_label_2
_geom_bond_distance
_geom_bond_site_symmetry_2
Te1 Co1 2.5035(15) .
Te1 Co1 2.5155(5) 8_456
Te1 Co1 2.5155(6) 9_666
Te2 Co1 2.5266(16) 2_675
Te2 Co1 2.5266(16) .
Te2 Co1 2.5266(16) 3_465
Co1 P1 2.175(3) .
P1 C1 1.917(14) .
P1 C3 1.903(14) .
P1 C5 1.699(14) .
C1 H1A 0.9700 .
C1 H1B 0.9700 .
C1 C2 1.539(15) .
C2 H2A 0.9600 .
C2 H2B 0.9600 .
C2 H2C 0.9600 .
C3 H3A 0.9700 .
C3 H3B 0.9700 .
C3 C4 1.534(19) .
C4 H4A 0.9600 .
C4 H4B 0.9600 .
C4 H4C 0.9600 .
C5 H5A 0.9700 .
C5 H5B 0.9700 .
C5 C6 1.519(17) .
C6 H6A 0.9600 .
C6 H6B 0.9600 .
C6 H6C 0.9600 .
C1_1 C2_1 1.4486 .
C1_1 C5_1 1.4454 .
C1_1 C6_1 1.3880 .
C2_1 C3_1 1.4462 .
C2_1 C9_1 1.3897 .
C3_1 C4_1 1.4479 .
C3_1 C12_1 1.3962 .
C4_1 C5_1 1.4480 .
C4_1 C15_1 1.3861 .
C5_1 C18_1 1.3834 .
C6_1 C7_1 1.4474 .
C6_1 C20_1 1.4322 .
C7_1 C8_1 1.3854 .
C7_1 C22_1 1.4414 .
C8_1 C9_1 1.4399 .
C8_1 C23_1 1.4416 .
C9_1 C10_1 1.4405 .
C10_1 C11_1 1.3834 .
C10_1 C24_1 1.4473 .
C11_1 C12_1 1.4464 .
C11_1 C25_1 1.4472 .
C12_1 C13_1 1.4341 .
C13_1 C14_1 1.3860 .
C13_1 C26_1 1.4425 .
C14_1 C15_1 1.4385 .
C14_1 C27_1 1.4371 .
C15_1 C16_1 1.4435 .
C16_1 C17_1 1.3812 .
C16_1 C28_1 1.4405 .
C17_1 C18_1 1.4418 .
C17_1 C29_1 1.4432 .
C18_1 C19_1 1.4421 .
C19_1 C20_1 1.3809 .
C19_1 C30_1 1.4423 .
C20_1 C21_1 1.4489 .
C21_1 C22_1 1.4362 .
C21_1 C32_1 1.4054 .
C22_1 C33_1 1.4065 .
C23_1 C24_1 1.4187 .
C23_1 C34_1 1.4175 .
C24_1 C35_1 1.4176 .
C25_1 C26_1 1.4224 .
C25_1 C36_1 1.4214 .
C26_1 C37_1 1.4128 .
C27_1 C28_1 1.4330 .
C27_1 C38_1 1.4221 .
C28_1 C39_1 1.4179 .
C29_1 C30_1 1.4329 .
C29_1 C40_1 1.4142 .
C30_1 C31_1 1.4204 .
C31_1 C32_1 1.4563 .
C31_1 C70_1 1.4024 .
C32_1 C61_1 1.4269 .
C33_1 C34_1 1.4627 .
C33_1 C62_1 1.4067 .
C34_1 C63_1 1.4149 .
C35_1 C36_1 1.4654 .
C35_1 C64_1 1.4133 .
C36_1 C65_1 1.4027 .
C37_1 C38_1 1.4641 .
C37_1 C66_1 1.4242 .
C38_1 C67_1 1.4023 .
C39_1 C40_1 1.4608 .
C39_1 C68_1 1.4184 .
C40_1 C69_1 1.4201 .
C41_1 C42_1 1.4423 .
C41_1 C45_1 1.4543 .
C41_1 C46_1 1.3758 .
C42_1 C43_1 1.4470 .
C42_1 C49_1 1.3892 .
C43_1 C44_1 1.4418 .
C43_1 C52_1 1.3917 .
C44_1 C45_1 1.4464 .
C44_1 C55_1 1.3894 .
C45_1 C58_1 1.3862 .
C46_1 C47_1 1.4408 .
C46_1 C60_1 1.4549 .
C47_1 C48_1 1.3838 .
C47_1 C62_1 1.4503 .
C48_1 C49_1 1.4400 .
C48_1 C63_1 1.4448 .
C49_1 C50_1 1.4501 .
C50_1 C51_1 1.3846 .
C50_1 C64_1 1.4387 .
C51_1 C52_1 1.4370 .
C51_1 C65_1 1.4488 .
C52_1 C53_1 1.4387 .
C53_1 C54_1 1.3839 .
C53_1 C66_1 1.4356 .
C54_1 C55_1 1.4430 .
C54_1 C67_1 1.4449 .
C55_1 C56_1 1.4449 .
C56_1 C57_1 1.3887 .
C56_1 C68_1 1.4422 .
C57_1 C58_1 1.4392 .
C57_1 C69_1 1.4370 .
C58_1 C59_1 1.4370 .
C59_1 C60_1 1.3783 .
C59_1 C70_1 1.4499 .
C60_1 C61_1 1.4345 .
C61_1 C62_1 1.4313 .
C63_1 C64_1 1.4305 .
C65_1 C66_1 1.4326 .
C67_1 C68_1 1.4282 .
C69_1 C70_1 1.4290 .

loop_
_geom_torsion_atom_site_label_1
_geom_torsion_atom_site_label_2
_geom_torsion_atom_site_label_3
_geom_torsion_atom_site_label_4
_geom_torsion
Co1 P1 C5 C6 -64.6(18)
C1 P1 C5 C6 64.4(18)
C3 P1 C5 C6 161.2(16)
C1_1 C2_1 C3_1 C4_1 -0.2
C1_1 C2_1 C3_1 C12_1 -141.6
C1_1 C2_1 C9_1 C8_1 1.2
C1_1 C2_1 C9_1 C10_1 136.9
C1_1 C5_1 C18_1 C17_1 -137.8
C1_1 C5_1 C18_1 C19_1 -0.5
C1_1 C6_1 C7_1 C8_1 -0.3
C1_1 C6_1 C7_1 C22_1 -143.8
C1_1 C6_1 C20_1 C19_1 -0.1
C1_1 C6_1 C20_1 C21_1 143.1
C2_1 C1_1 C5_1 C4_1 -0.1
C2_1 C1_1 C5_1 C18_1 142.1
C2_1 C1_1 C6_1 C7_1 0.6
C2_1 C1_1 C6_1 C20_1 -137.0
C2_1 C3_1 C4_1 C5_1 0.1
C2_1 C3_1 C4_1 C15_1 -141.9
C2_1 C3_1 C12_1 C11_1 -0.3
C2_1 C3_1 C12_1 C13_1 136.8
C2_1 C9_1 C10_1 C11_1 1.1
C2_1 C9_1 C10_1 C24_1 -142.2
C3_1 C2_1 C9_1 C8_1 -136.5
C3_1 C2_1 C9_1 C10_1 -0.8
C3_1 C4_1 C5_1 C1_1 0.0
C3_1 C4_1 C5_1 C18_1 -142.3
C3_1 C4_1 C15_1 C14_1 0.4
C3_1 C4_1 C15_1 C16_1 137.6
C3_1 C12_1 C13_1 C14_1 0.4
C3_1 C12_1 C13_1 C26_1 -142.7
C4_1 C3_1 C12_1 C11_1 -137.3
C4_1 C3_1 C12_1 C13_1 -0.2
C4_1 C5_1 C18_1 C17_1 0.2
C4_1 C5_1 C18_1 C19_1 137.5
C4_1 C15_1 C16_1 C17_1 0.3
C4_1 C15_1 C16_1 C28_1 -143.0
C5_1 C1_1 C2_1 C3_1 0.2
C5_1 C1_1 C2_1 C9_1 -141.8
C5_1 C1_1 C6_1 C7_1 137.0
C5_1 C1_1 C6_1 C20_1 -0.6
C5_1 C4_1 C15_1 C14_1 -137.2
C5_1 C4_1 C15_1 C16_1 0.0
C5_1 C18_1 C19_1 C20_1 -0.1
C5_1 C18_1 C19_1 C30_1 -142.4
C6_1 C1_1 C2_1 C3_1 140.9
C6_1 C1_1 C2_1 C9_1 -1.1
C6_1 C1_1 C5_1 C4_1 -141.4
C6_1 C1_1 C5_1 C18_1 0.8
C6_1 C7_1 C8_1 C9_1 0.4
C6_1 C7_1 C8_1 C23_1 -139.3
C6_1 C7_1 C22_1 C21_1 0.8
C6_1 C7_1 C22_1 C33_1 147.2
C6_1 C20_1 C21_1 C22_1 -0.2
C6_1 C20_1 C21_1 C32_1 -146.9
C7_1 C6_1 C20_1 C19_1 -142.5
C7_1 C6_1 C20_1 C21_1 0.7
C7_1 C8_1 C9_1 C2_1 -0.9
C7_1 C8_1 C9_1 C10_1 -141.8
C7_1 C8_1 C23_1 C24_1 143.0
C7_1 C8_1 C23_1 C34_1 -4.1
C7_1 C22_1 C33_1 C34_1 -4.0
C7_1 C22_1 C33_1 C62_1 -155.4
C8_1 C7_1 C22_1 C21_1 -142.4
C8_1 C7_1 C22_1 C33_1 4.0
C8_1 C9_1 C10_1 C11_1 141.8
C8_1 C9_1 C10_1 C24_1 -1.5
C8_1 C23_1 C24_1 C10_1 0.1
C8_1 C23_1 C24_1 C35_1 -147.0
C8_1 C23_1 C34_1 C33_1 4.1
C8_1 C23_1 C34_1 C63_1 155.4
C9_1 C2_1 C3_1 C4_1 141.8
C9_1 C2_1 C3_1 C12_1 0.5
C9_1 C8_1 C23_1 C24_1 -1.1
C9_1 C8_1 C23_1 C34_1 -148.2
C9_1 C10_1 C11_1 C12_1 -0.9
C9_1 C10_1 C11_1 C25_1 -139.1
C9_1 C10_1 C24_1 C23_1 0.9
C9_1 C10_1 C24_1 C35_1 148.0
C10_1 C11_1 C12_1 C3_1 0.5
C10_1 C11_1 C12_1 C13_1 -141.6
C10_1 C11_1 C25_1 C26_1 141.9
C10_1 C11_1 C25_1 C36_1 -4.7
C10_1 C24_1 C35_1 C36_1 -4.6
C10_1 C24_1 C35_1 C64_1 -155.6
C11_1 C10_1 C24_1 C23_1 -142.7
C11_1 C10_1 C24_1 C35_1 4.5
C11_1 C12_1 C13_1 C14_1 142.1
C11_1 C12_1 C13_1 C26_1 -0.9
C11_1 C25_1 C26_1 C13_1 0.2
C11_1 C25_1 C26_1 C37_1 -147.4
C11_1 C25_1 C36_1 C35_1 4.5
C11_1 C25_1 C36_1 C65_1 155.4
C12_1 C3_1 C4_1 C5_1 141.9
C12_1 C3_1 C4_1 C15_1 -0.1
C12_1 C11_1 C25_1 C26_1 -0.8
C12_1 C11_1 C25_1 C36_1 -147.4
C12_1 C13_1 C14_1 C15_1 -0.2
C12_1 C13_1 C14_1 C27_1 -139.1
C12_1 C13_1 C26_1 C25_1 0.5
C12_1 C13_1 C26_1 C37_1 148.1
C13_1 C14_1 C15_1 C4_1 -0.2
C13_1 C14_1 C15_1 C16_1 -142.4
C13_1 C14_1 C27_1 C28_1 142.9
C13_1 C14_1 C27_1 C38_1 -3.9
C13_1 C26_1 C37_1 C38_1 -5.5
C13_1 C26_1 C37_1 C66_1 -155.5
C14_1 C13_1 C26_1 C25_1 -142.7
C14_1 C13_1 C26_1 C37_1 5.0
C14_1 C15_1 C16_1 C17_1 142.5
C14_1 C15_1 C16_1 C28_1 -0.8
C14_1 C27_1 C28_1 C16_1 -0.3
C14_1 C27_1 C28_1 C39_1 -147.0
C14_1 C27_1 C38_1 C37_1 3.3
C14_1 C27_1 C38_1 C67_1 155.8
C15_1 C4_1 C5_1 C1_1 142.1
C15_1 C4_1 C5_1 C18_1 -0.2
C15_1 C14_1 C27_1 C28_1 -0.2
C15_1 C14_1 C27_1 C38_1 -147.0
C15_1 C16_1 C17_1 C18_1 -0.3
C15_1 C16_1 C17_1 C29_1 -139.3
C15_1 C16_1 C28_1 C27_1 0.7
C15_1 C16_1 C28_1 C39_1 147.2
C16_1 C17_1 C18_1 C5_1 0.1
C16_1 C17_1 C18_1 C19_1 -142.4
C16_1 C17_1 C29_1 C30_1 142.5
C16_1 C17_1 C29_1 C40_1 -4.0
C16_1 C28_1 C39_1 C40_1 -3.6
C16_1 C28_1 C39_1 C68_1 -155.4
C17_1 C16_1 C28_1 C27_1 -142.5
C17_1 C16_1 C28_1 C39_1 4.0
C17_1 C18_1 C19_1 C20_1 142.1
C17_1 C18_1 C19_1 C30_1 -0.1
C17_1 C29_1 C30_1 C19_1 0.5
C17_1 C29_1 C30_1 C31_1 -147.3
C17_1 C29_1 C40_1 C39_1 4.3
C17_1 C29_1 C40_1 C69_1 154.7
C18_1 C17_1 C29_1 C30_1 -0.6
C18_1 C17_1 C29_1 C40_1 -147.1
C18_1 C19_1 C20_1 C6_1 0.4
C18_1 C19_1 C20_1 C21_1 -139.0
C18_1 C19_1 C30_1 C29_1 -0.2
C18_1 C19_1 C30_1 C31_1 147.1
C19_1 C20_1 C21_1 C22_1 143.1
C19_1 C20_1 C21_1 C32_1 -3.6
C19_1 C30_1 C31_1 C32_1 -4.5
C19_1 C30_1 C31_1 C70_1 -155.4
C20_1 C6_1 C7_1 C8_1 142.6
C20_1 C6_1 C7_1 C22_1 -0.9
C20_1 C19_1 C30_1 C29_1 -142.5
C20_1 C19_1 C30_1 C31_1 4.9
C20_1 C21_1 C22_1 C7_1 -0.4
C20_1 C21_1 C22_1 C33_1 -147.0
C20_1 C21_1 C32_1 C31_1 3.9
C20_1 C21_1 C32_1 C61_1 155.4
C21_1 C22_1 C33_1 C34_1 138.2
C21_1 C22_1 C33_1 C62_1 -13.3
C21_1 C32_1 C61_1 C60_1 -155.6
C21_1 C32_1 C61_1 C62_1 -13.0
C22_1 C7_1 C8_1 C9_1 139.8
C22_1 C7_1 C8_1 C23_1 0.0
C22_1 C21_1 C32_1 C31_1 -138.2
C22_1 C21_1 C32_1 C61_1 13.3
C22_1 C33_1 C34_1 C23_1 0.0
C22_1 C33_1 C34_1 C63_1 -150.6
C22_1 C33_1 C62_1 C47_1 155.2
C22_1 C33_1 C62_1 C61_1 13.5
C23_1 C8_1 C9_1 C2_1 142.5
C23_1 C8_1 C9_1 C10_1 1.6
C23_1 C24_1 C35_1 C36_1 138.2
C23_1 C24_1 C35_1 C64_1 -12.8
C23_1 C34_1 C63_1 C48_1 -155.9
C23_1 C34_1 C63_1 C64_1 -12.7
C24_1 C10_1 C11_1 C12_1 138.4
C24_1 C10_1 C11_1 C25_1 0.2
C24_1 C23_1 C34_1 C33_1 -138.8
C24_1 C23_1 C34_1 C63_1 12.6
C24_1 C35_1 C36_1 C25_1 0.1
C24_1 C35_1 C36_1 C65_1 -150.2
C24_1 C35_1 C64_1 C50_1 155.3
C24_1 C35_1 C64_1 C63_1 12.6
C25_1 C11_1 C12_1 C3_1 143.2
C25_1 C11_1 C12_1 C13_1 1.1
C25_1 C26_1 C37_1 C38_1 137.8
C25_1 C26_1 C37_1 C66_1 -12.1
C25_1 C36_1 C65_1 C51_1 -155.2
C25_1 C36_1 C65_1 C66_1 -12.8
C26_1 C13_1 C14_1 C15_1 138.7
C26_1 C13_1 C14_1 C27_1 -0.2
C26_1 C25_1 C36_1 C35_1 -137.8
C26_1 C25_1 C36_1 C65_1 13.1
C26_1 C37_1 C38_1 C27_1 1.4
C26_1 C37_1 C38_1 C67_1 -150.3
C26_1 C37_1 C66_1 C53_1 155.0
C26_1 C37_1 C66_1 C65_1 12.4
C27_1 C14_1 C15_1 C4_1 142.7
C27_1 C14_1 C15_1 C16_1 0.6
C27_1 C28_1 C39_1 C40_1 138.4
C27_1 C28_1 C39_1 C68_1 -13.3
C27_1 C38_1 C67_1 C54_1 -155.9
C27_1 C38_1 C67_1 C68_1 -13.1
C28_1 C16_1 C17_1 C18_1 138.8
C28_1 C16_1 C17_1 C29_1 -0.2
C28_1 C27_1 C38_1 C37_1 -139.5
C28_1 C27_1 C38_1 C67_1 13.1
C28_1 C39_1 C40_1 C29_1 -0.4
C28_1 C39_1 C40_1 C69_1 -150.6
C28_1 C39_1 C68_1 C56_1 155.5
C28_1 C39_1 C68_1 C67_1 13.5
C29_1 C17_1 C18_1 C5_1 142.9
C29_1 C17_1 C18_1 C19_1 0.4
C29_1 C30_1 C31_1 C32_1 138.7
C29_1 C30_1 C31_1 C70_1 -12.2
C29_1 C40_1 C69_1 C57_1 -155.2
C29_1 C40_1 C69_1 C70_1 -12.2
C30_1 C19_1 C20_1 C6_1 138.7
C30_1 C19_1 C20_1 C21_1 -0.8
C30_1 C29_1 C40_1 C39_1 -138.0
C30_1 C29_1 C40_1 C69_1 12.4
C30_1 C31_1 C32_1 C21_1 0.1
C30_1 C31_1 C32_1 C61_1 -150.8
C30_1 C31_1 C70_1 C59_1 155.3
C30_1 C31_1 C70_1 C69_1 12.5
C31_1 C32_1 C61_1 C60_1 -3.8
C31_1 C32_1 C61_1 C62_1 138.8
C32_1 C21_1 C22_1 C7_1 146.4
C32_1 C21_1 C22_1 C33_1 -0.2
C32_1 C31_1 C70_1 C59_1 4.8
C32_1 C31_1 C70_1 C69_1 -138.1
C32_1 C61_1 C62_1 C33_1 -0.4
C32_1 C61_1 C62_1 C47_1 -146.8
C33_1 C34_1 C63_1 C48_1 -4.5
C33_1 C34_1 C63_1 C64_1 138.7
C34_1 C23_1 C24_1 C10_1 147.3
C34_1 C23_1 C24_1 C35_1 0.1
C34_1 C33_1 C62_1 C47_1 3.8
C34_1 C33_1 C62_1 C61_1 -137.8
C34_1 C63_1 C64_1 C35_1 0.2
C34_1 C63_1 C64_1 C50_1 -147.0
C35_1 C36_1 C65_1 C51_1 -4.4
C35_1 C36_1 C65_1 C66_1 138.0
C36_1 C25_1 C26_1 C13_1 147.0
C36_1 C25_1 C26_1 C37_1 -0.6
C36_1 C35_1 C64_1 C50_1 4.1
C36_1 C35_1 C64_1 C63_1 -138.6
C36_1 C65_1 C66_1 C37_1 0.1
C36_1 C65_1 C66_1 C53_1 -146.8
C37_1 C38_1 C67_1 C54_1 -3.6
C37_1 C38_1 C67_1 C68_1 139.2
C38_1 C27_1 C28_1 C16_1 146.8
C38_1 C27_1 C28_1 C39_1 0.1
C38_1 C37_1 C66_1 C53_1 4.7
C38_1 C37_1 C66_1 C65_1 -137.9
C38_1 C67_1 C68_1 C39_1 -0.2
C38_1 C67_1 C68_1 C56_1 -146.6
C39_1 C40_1 C69_1 C57_1 -4.7
C39_1 C40_1 C69_1 C70_1 138.4
C40_1 C29_1 C30_1 C19_1 147.5
C40_1 C29_1 C30_1 C31_1 -0.3
C40_1 C39_1 C68_1 C56_1 4.0
C40_1 C39_1 C68_1 C67_1 -138.1
C40_1 C69_1 C70_1 C31_1 -0.4
C40_1 C69_1 C70_1 C59_1 -147.8
C41_1 C42_1 C43_1 C44_1 -0.5
C41_1 C42_1 C43_1 C52_1 141.7
C41_1 C42_1 C49_1 C48_1 -0.5
C41_1 C42_1 C49_1 C50_1 -136.8
C41_1 C45_1 C58_1 C57_1 137.0
C41_1 C45_1 C58_1 C59_1 -0.1
C41_1 C46_1 C47_1 C48_1 -0.6
C41_1 C46_1 C47_1 C62_1 142.8
C41_1 C46_1 C60_1 C59_1 0.3
C41_1 C46_1 C60_1 C61_1 -142.9
C42_1 C41_1 C45_1 C44_1 -0.7
C42_1 C41_1 C45_1 C58_1 -142.2
C42_1 C41_1 C46_1 C47_1 0.7
C42_1 C41_1 C46_1 C60_1 137.6
C42_1 C43_1 C44_1 C45_1 0.1
C42_1 C43_1 C44_1 C55_1 142.4
C42_1 C43_1 C52_1 C51_1 -0.5
C42_1 C43_1 C52_1 C53_1 -137.0
C42_1 C49_1 C50_1 C51_1 -0.8
C42_1 C49_1 C50_1 C64_1 142.6
C43_1 C42_1 C49_1 C48_1 136.8
C43_1 C42_1 C49_1 C50_1 0.4
C43_1 C44_1 C45_1 C41_1 0.4
C43_1 C44_1 C45_1 C58_1 141.6
C43_1 C44_1 C55_1 C54_1 -0.9
C43_1 C44_1 C55_1 C56_1 -137.1
C43_1 C52_1 C53_1 C54_1 -0.7
C43_1 C52_1 C53_1 C66_1 142.6
C44_1 C43_1 C52_1 C51_1 137.2
C44_1 C43_1 C52_1 C53_1 0.7
C44_1 C45_1 C58_1 C57_1 0.3
C44_1 C45_1 C58_1 C59_1 -136.8
C44_1 C55_1 C56_1 C57_1 -0.9
C44_1 C55_1 C56_1 C68_1 142.6
C45_1 C41_1 C42_1 C43_1 0.8
C45_1 C41_1 C42_1 C49_1 142.4
C45_1 C41_1 C46_1 C47_1 -137.5
C45_1 C41_1 C46_1 C60_1 -0.6
C45_1 C44_1 C55_1 C54_1 137.2
C45_1 C44_1 C55_1 C56_1 1.0
C45_1 C58_1 C59_1 C60_1 -0.1
C45_1 C58_1 C59_1 C70_1 142.5
C46_1 C41_1 C42_1 C43_1 -141.8
C46_1 C41_1 C42_1 C49_1 -0.1
C46_1 C41_1 C45_1 C44_1 142.0
C46_1 C41_1 C45_1 C58_1 0.5
C46_1 C47_1 C48_1 C49_1 0.0
C46_1 C47_1 C48_1 C63_1 138.6
C46_1 C47_1 C62_1 C33_1 -146.8
C46_1 C47_1 C62_1 C61_1 -0.4
C46_1 C60_1 C61_1 C32_1 147.0
C46_1 C60_1 C61_1 C62_1 0.5
C47_1 C46_1 C60_1 C59_1 142.5
C47_1 C46_1 C60_1 C61_1 -0.7
C47_1 C48_1 C49_1 C42_1 0.6
C47_1 C48_1 C49_1 C50_1 141.9
C47_1 C48_1 C63_1 C34_1 4.9
C47_1 C48_1 C63_1 C64_1 -142.7
C48_1 C47_1 C62_1 C33_1 -3.6
C48_1 C47_1 C62_1 C61_1 142.8
C48_1 C49_1 C50_1 C51_1 -142.4
C48_1 C49_1 C50_1 C64_1 1.0
C48_1 C63_1 C64_1 C35_1 147.8
C48_1 C63_1 C64_1 C50_1 0.5
C49_1 C42_1 C43_1 C44_1 -142.0
C49_1 C42_1 C43_1 C52_1 0.2
C49_1 C48_1 C63_1 C34_1 147.6
C49_1 C48_1 C63_1 C64_1 0.1
C49_1 C50_1 C51_1 C52_1 0.5
C49_1 C50_1 C51_1 C65_1 139.6
C49_1 C50_1 C64_1 C35_1 -147.8
C49_1 C50_1 C64_1 C63_1 -0.9
C50_1 C51_1 C52_1 C43_1 0.1
C50_1 C51_1 C52_1 C53_1 141.7
C50_1 C51_1 C65_1 C36_1 4.1
C50_1 C51_1 C65_1 C66_1 -143.0
C51_1 C50_1 C64_1 C35_1 -4.4
C51_1 C50_1 C64_1 C63_1 142.4
C51_1 C52_1 C53_1 C54_1 -142.2
C51_1 C52_1 C53_1 C66_1 1.2
C51_1 C65_1 C66_1 C37_1 147.4
C51_1 C65_1 C66_1 C53_1 0.5
C52_1 C43_1 C44_1 C45_1 -142.2
C52_1 C43_1 C44_1 C55_1 0.1
C52_1 C51_1 C65_1 C36_1 147.3
C52_1 C51_1 C65_1 C66_1 0.2
C52_1 C53_1 C54_1 C55_1 -0.1
C52_1 C53_1 C54_1 C67_1 139.1
C52_1 C53_1 C66_1 C37_1 -147.6
C52_1 C53_1 C66_1 C65_1 -1.0
C53_1 C54_1 C55_1 C44_1 0.9
C53_1 C54_1 C55_1 C56_1 142.2
C53_1 C54_1 C67_1 C38_1 4.1
C53_1 C54_1 C67_1 C68_1 -143.2
C54_1 C53_1 C66_1 C37_1 -4.3
C54_1 C53_1 C66_1 C65_1 142.2
C54_1 C55_1 C56_1 C57_1 -142.1
C54_1 C55_1 C56_1 C68_1 1.4
C54_1 C67_1 C68_1 C39_1 147.0
C54_1 C67_1 C68_1 C56_1 0.6
C55_1 C44_1 C45_1 C41_1 -141.9
C55_1 C44_1 C45_1 C58_1 -0.7
C55_1 C54_1 C67_1 C38_1 147.5
C55_1 C54_1 C67_1 C68_1 0.2
C55_1 C56_1 C57_1 C58_1 0.5
C55_1 C56_1 C57_1 C69_1 139.2
C55_1 C56_1 C68_1 C39_1 -147.6
C55_1 C56_1 C68_1 C67_1 -1.2
C56_1 C57_1 C58_1 C45_1 -0.2
C56_1 C57_1 C58_1 C59_1 142.0
C56_1 C57_1 C69_1 C40_1 4.7
C56_1 C57_1 C69_1 C70_1 -142.3
C57_1 C56_1 C68_1 C39_1 -4.1
C57_1 C56_1 C68_1 C67_1 142.3
C57_1 C58_1 C59_1 C60_1 -142.2
C57_1 C58_1 C59_1 C70_1 0.5
C57_1 C69_1 C70_1 C31_1 147.2
C57_1 C69_1 C70_1 C59_1 -0.2
C58_1 C57_1 C69_1 C40_1 147.5
C58_1 C57_1 C69_1 C70_1 0.5
C58_1 C59_1 C60_1 C46_1 0.0
C58_1 C59_1 C60_1 C61_1 138.8
C58_1 C59_1 C70_1 C31_1 -147.6
C58_1 C59_1 C70_1 C69_1 -0.2
C59_1 C60_1 C61_1 C32_1 4.1
C59_1 C60_1 C61_1 C62_1 -142.3
C60_1 C46_1 C47_1 C48_1 -142.6
C60_1 C46_1 C47_1 C62_1 0.7
C60_1 C59_1 C70_1 C31_1 -4.5
C60_1 C59_1 C70_1 C69_1 143.0
C60_1 C61_1 C62_1 C33_1 146.3
C60_1 C61_1 C62_1 C47_1 -0.1
C62_1 C33_1 C34_1 C23_1 150.8
C62_1 C33_1 C34_1 C63_1 0.2
C62_1 C47_1 C48_1 C49_1 -139.4
C62_1 C47_1 C48_1 C63_1 -0.8
C63_1 C48_1 C49_1 C42_1 -142.0
C63_1 C48_1 C49_1 C50_1 -0.6
C64_1 C35_1 C36_1 C25_1 150.6
C64_1 C35_1 C36_1 C65_1 0.3
C64_1 C50_1 C51_1 C52_1 -138.7
C64_1 C50_1 C51_1 C65_1 0.3
C65_1 C51_1 C52_1 C43_1 -142.5
C65_1 C51_1 C52_1 C53_1 -0.9
C66_1 C37_1 C38_1 C27_1 151.0
C66_1 C37_1 C38_1 C67_1 -0.7
C66_1 C53_1 C54_1 C55_1 -139.3
C66_1 C53_1 C54_1 C67_1 -0.1
C67_1 C54_1 C55_1 C44_1 -142.2
C67_1 C54_1 C55_1 C56_1 -1.0
C68_1 C39_1 C40_1 C29_1 150.4
C68_1 C39_1 C40_1 C69_1 0.3
C68_1 C56_1 C57_1 C58_1 -138.9
C68_1 C56_1 C57_1 C69_1 -0.2
C69_1 C57_1 C58_1 C45_1 -142.8
C69_1 C57_1 C58_1 C59_1 -0.6
C70_1 C31_1 C32_1 C21_1 150.3
C70_1 C31_1 C32_1 C61_1 -0.6
C70_1 C59_1 C60_1 C46_1 -138.8
C70_1 C59_1 C60_1 C61_1 0.0

loop_
_exptl_oxdiff_crystal_face_indexfrac_h
_exptl_oxdiff_crystal_face_indexfrac_k
_exptl_oxdiff_crystal_face_indexfrac_l
_exptl_oxdiff_crystal_face_x
_exptl_oxdiff_crystal_face_y
_exptl_oxdiff_crystal_face_z
-0.1220 16.1143 11.1412 0.1771 -0.9532 0.2451
9.3326 10.1195 10.1417 0.1442 -0.7748 0.6156
19.6998 -1.0524 5.8549 0.0574 -0.3065 0.9501
19.5076 -18.4863 -6.3070 -0.1353 0.7308 0.6690
-2.2133 -14.8908 -11.0728 -0.1718 0.9244 -0.3406
-21.4128 17.0331 4.6617 0.1126 -0.6090 -0.7852
22.7627 -6.7391 -0.7026 -0.1712 0.0608 0.9834
-2.3432 3.1616 -18.0716 -0.9201 0.3254 -0.2181
-19.4409 7.1831 -9.8944 -0.3962 0.1399 -0.9075
-22.4677 6.3850 2.6546 0.2703 -0.0959 -0.9580
0.8625 -2.7240 18.1228 0.9315 -0.3295 0.1542
0.0082 15.9786 -11.9799 -0.9450 -0.3922 0.0689
1.9903 -15.9797 11.9800 0.9196 0.3709 0.0239
15.0005 -9.9938 -12.9808 -0.5950 0.5779 0.4937
19.9887 -19.9832 -1.9986 0.1019 0.6857 0.7099
3.0128 -8.9887 -16.9749 -0.6592 0.7593 -0.0841
13.9781 -2.0051 13.9787 0.5467 -0.4004 0.7382
0.9963 19.9722 1.0006 -0.4175 -0.8853 0.2569
